data_4022278
loop_
_publ_author_name
'Christophe Lucatelli'
'Florian Viton'
'Yves Gimbert'
'Andrew E. Greene'

_publ_section_title
;
 Synthesis of C-3' Methyl Taxotere (Docetaxel)
;
_journal_name_full 'Journal of Organic Chemistry'
_journal_page_first 9468
_journal_page_last 9470
_journal_paper_doi 10.1021/jo026460n
_journal_volume 67
_journal_year 2002
_chemical_formula_moiety 'C21 H23 N O4 '
_chemical_formula_sum 'C21 H23 N O4'
_chemical_formula_weight 353.42
_space_group_IT_number 19
_symmetry_cell_setting orthorhombic
_symmetry_Int_Tables_number 19
_symmetry_space_group_name_Hall 'P 2ac 2ab'
_symmetry_space_group_name_H-M 'P 21 21 21'
_audit_creation_date 2002-09-10
_audit_creation_method 'by teXsan v1.8'
_cell_angle_alpha 90
_cell_angle_beta 90
_cell_angle_gamma 90
_cell_formula_units_Z 4
_cell_length_a 8.787(2)
_cell_length_b 10.580(1)
_cell_length_c 21.090(3)
_cell_measurement_reflns_used 0
_cell_measurement_temperature 293
_cell_measurement_theta_max 0.0
_cell_measurement_theta_min 0.0
_cell_volume 1960.8(5)
_computing_cell_refinement 'Enraf Nonius CAD4'
_computing_data_collection 'Enraf Nonius CAD4'
_computing_data_reduction 'teXsan (MSC, 1992-1997)'
_computing_publication_material 'teXsan (MSC, 1992-1997)'
_computing_structure_refinement 'teXsan (MSC, 1992-1997)'
_diffrn_ambient_temperature 293
_diffrn_measurement_device_type CAD-4
_diffrn_measurement_method \w
_diffrn_orient_matrix_UB_11 0.05328
_diffrn_orient_matrix_UB_12 -0.03572
_diffrn_orient_matrix_UB_13 0.03787
_diffrn_orient_matrix_UB_21 0.09952
_diffrn_orient_matrix_UB_22 0.03091
_diffrn_orient_matrix_UB_23 -0.01696
_diffrn_orient_matrix_UB_31 -0.01433
_diffrn_orient_matrix_UB_32 0.08187
_diffrn_orient_matrix_UB_33 0.02294
_diffrn_radiation_detector 'scintillation counter'
_diffrn_radiation_monochromator graphite
_diffrn_radiation_source 'X-ray tube'
_diffrn_radiation_type 'Cu K\a'
_diffrn_radiation_wavelength 1.5418
_diffrn_reflns_av_sigmaI/netI 0.050
_diffrn_reflns_limit_h_max 10
_diffrn_reflns_limit_h_min 0
_diffrn_reflns_limit_k_max 13
_diffrn_reflns_limit_k_min 0
_diffrn_reflns_limit_l_max 26
_diffrn_reflns_limit_l_min 0
_diffrn_reflns_number 2229
_diffrn_reflns_reduction_process 'Lp corrections applied'
_diffrn_reflns_theta_max 71.92
_diffrn_reflns_theta_min 2.10
_diffrn_standards_decay_% 0.28
_diffrn_standards_interval_count 7200
_diffrn_standards_number 2
_exptl_absorpt_coefficient_mu 0.673
_exptl_absorpt_correction_type none
_exptl_crystal_colour colourless
_exptl_crystal_density_diffrn 1.197
_exptl_crystal_density_meas ?
_exptl_crystal_description prism
_exptl_crystal_F_000 752.00
_exptl_crystal_size_max 0.35
_exptl_crystal_size_mid 0.20
_exptl_crystal_size_min 0.15
_refine_diff_density_max 0.12
_refine_diff_density_min -0.19
_refine_ls_extinction_method none
_refine_ls_goodness_of_fit_all 1.887
_refine_ls_goodness_of_fit_ref 1.887
_refine_ls_hydrogen_treatment noref
_refine_ls_matrix_type full
_refine_ls_number_constraints 0
_refine_ls_number_parameters 235
_refine_ls_number_reflns 1750
_refine_ls_number_restraints 0
_refine_ls_R_factor_all 0.044
_refine_ls_R_factor_gt 0.044
_refine_ls_shift/su_max 0.0230
_refine_ls_shift/su_mean 0.0050
_refine_ls_structure_factor_coef F
_refine_ls_weighting_details 'w = 1/[\s^2^(Fo) + 0.00016|Fo|^2^]'
_refine_ls_weighting_scheme sigma
_refine_ls_wR_factor_all 0.0468
_refine_ls_wR_factor_ref 0.0468
_reflns_number_gt 1750
_reflns_number_total 2229
_reflns_threshold_expression I>1.50\s(I)
_cod_data_source_file jo026460n_s2.cif
_cod_data_source_block GIMBERTDEUX
_cod_original_sg_symbol_H-M 'P 21 21 21 '
_cod_original_formula_sum 'C21 H23 N O4 '
_cod_database_code 4022278

loop_
_symmetry_equiv_pos_as_xyz
'   +x,   +y,   +z'
'1/2-x,   -y,1/2+z'
'1/2+x,1/2-y,   -z'
'   -x,1/2+y,1/2-z'

loop_
_atom_site_label
_atom_site_fract_x
_atom_site_fract_y
_atom_site_fract_z
_atom_site_U_iso_or_equiv
_atom_site_occupancy
_atom_site_adp_type
_atom_site_calc_flag
O(12) 0.1970(3) -0.2361(2) 0.0401(1) 0.0984(7) 1.000 Uani d
O(22) -0.5392(2) 0.3795(2) 0.10678(8) 0.0620(5) 1.000 Uani d
O(24) -0.7314(2) 0.2916(2) 0.0535(1) 0.0929(7) 1.000 Uani d
O(26) -0.1867(2) 0.3874(2) 0.0964(1) 0.0848(7) 1.000 Uani d
N(1) -0.2742(2) 0.1896(2) 0.13246(9) 0.0533(5) 1.000 Uani d
C(2) -0.4363(3) 0.1550(2) 0.1200(1) 0.0514(6) 1.000 Uani d
C(3) -0.4431(3) 0.2824(2) 0.0834(1) 0.0553(7) 1.000 Uani d
C(4) -0.2776(3) 0.3034(3) 0.1032(1) 0.0601(7) 1.000 Uani d
C(5) -0.1624(3) 0.1214(3) 0.1707(1) 0.0650(8) 1.000 Uani d
C(6) -0.0708(3) 0.0266(2) 0.1336(1) 0.0506(6) 1.000 Uani d
C(7) -0.0492(3) -0.0938(2) 0.1561(1) 0.0588(7) 1.000 Uani d
C(8) 0.0419(3) -0.1789(2) 0.1245(1) 0.0664(8) 1.000 Uani d
C(9) 0.1105(3) -0.1433(2) 0.0686(1) 0.0599(7) 1.000 Uani d
C(10) 0.0921(3) -0.0245(3) 0.0454(1) 0.0633(7) 1.000 Uani d
C(11) 0.0004(3) 0.0592(2) 0.0778(1) 0.0629(7) 1.000 Uani d
C(13) 0.2522(5) -0.2129(4) -0.0216(2) 0.115(1) 1.000 Uani d
C(14) -0.0608(4) 0.2142(4) 0.2059(2) 0.122(1) 1.000 Uani d
C(15) -0.5259(3) 0.1471(2) 0.1809(1) 0.0519(6) 1.000 Uani d
C(16) -0.4958(4) 0.2287(3) 0.2303(1) 0.0779(9) 1.000 Uani d
C(17) -0.5711(4) 0.2173(3) 0.2878(1) 0.097(1) 1.000 Uani d
C(18) -0.6770(4) 0.1245(3) 0.2968(1) 0.085(1) 1.000 Uani d
C(19) -0.7109(3) 0.0458(3) 0.2486(2) 0.0750(9) 1.000 Uani d
C(20) -0.6371(3) 0.0558(2) 0.1904(1) 0.0612(8) 1.000 Uani d
C(21) -0.4504(3) 0.0405(3) 0.0768(1) 0.0728(9) 1.000 Uani d
C(23) -0.6875(3) 0.3721(3) 0.0878(1) 0.0686(8) 1.000 Uani d
C(25) -0.7778(4) 0.4758(3) 0.1167(2) 0.106(1) 1.000 Uani d
H(27) -0.4535 0.2707 0.0390 0.066 1.000 Uiso c
H(28) -0.2175 0.0755 0.2019 0.078 1.000 Uiso c
H(29) -0.0981 -0.1189 0.1943 0.071 1.000 Uiso c
H(30) 0.0573 -0.2613 0.1412 0.080 1.000 Uiso c
H(31) 0.1417 0.0005 0.0074 0.076 1.000 Uiso c
H(32) -0.0141 0.1418 0.0611 0.075 1.000 Uiso c
H(33) 0.1715 -0.1833 -0.0476 0.138 1.000 Uiso c
H(34) 0.2922 -0.2889 -0.0389 0.138 1.000 Uiso c
H(35) 0.3302 -0.1508 -0.0199 0.138 1.000 Uiso c
H(36) -0.1213 0.2799 0.2234 0.146 1.000 Uiso c
H(37) 0.0110 0.2494 0.1772 0.146 1.000 Uiso c
H(38) -0.0086 0.1714 0.2389 0.146 1.000 Uiso c
H(39) -0.4225 0.2938 0.2249 0.093 1.000 Uiso c
H(40) -0.5487 0.2745 0.3213 0.116 1.000 Uiso c
H(41) -0.7264 0.1156 0.3366 0.102 1.000 Uiso c
H(42) -0.7863 -0.0174 0.2544 0.090 1.000 Uiso c
H(43) -0.6629 -0.0004 0.1570 0.073 1.000 Uiso c
H(44) -0.5540 0.0287 0.0654 0.087 1.000 Uiso c
H(45) -0.4144 -0.0325 0.0984 0.087 1.000 Uiso c
H(46) -0.3915 0.0536 0.0396 0.087 1.000 Uiso c
H(47) -0.8826 0.4633 0.1077 0.127 1.000 Uiso c
H(48) -0.7458 0.5544 0.0995 0.127 1.000 Uiso c
H(49) -0.7626 0.4760 0.1613 0.127 1.000 Uiso c

loop_
_atom_site_aniso_label
_atom_site_aniso_U_11
_atom_site_aniso_U_22
_atom_site_aniso_U_33
_atom_site_aniso_U_12
_atom_site_aniso_U_13
_atom_site_aniso_U_23
O(12) 0.129(2) 0.087(1) 0.080(1) 0.047(1) 0.024(1) -0.005(1)
O(22) 0.055(1) 0.0544(9) 0.076(1) 0.0102(9) 0.000(1) 0.0016(9)
O(24) 0.067(1) 0.099(1) 0.112(2) 0.001(1) -0.015(1) -0.006(1)
O(26) 0.066(1) 0.076(1) 0.113(2) -0.012(1) 0.005(1) 0.009(1)
N(1) 0.051(1) 0.055(1) 0.054(1) 0.014(1) -0.002(1) 0.004(1)
C(2) 0.058(1) 0.047(1) 0.049(1) 0.003(1) -0.001(1) -0.001(1)
C(3) 0.055(1) 0.056(1) 0.055(1) 0.008(1) 0.001(1) 0.003(1)
C(4) 0.053(1) 0.062(2) 0.065(1) 0.003(1) 0.003(1) -0.001(1)
C(5) 0.073(2) 0.073(2) 0.049(1) 0.027(2) -0.005(1) -0.004(1)
C(6) 0.053(1) 0.058(1) 0.041(1) 0.010(1) -0.002(1) 0.001(1)
C(7) 0.070(2) 0.062(1) 0.044(1) 0.010(2) 0.002(1) 0.007(1)
C(8) 0.091(2) 0.054(1) 0.055(1) 0.016(2) 0.004(2) 0.008(1)
C(9) 0.068(2) 0.059(1) 0.052(1) 0.017(1) 0.001(1) -0.006(1)
C(10) 0.068(2) 0.069(2) 0.053(1) 0.010(1) 0.014(1) 0.009(1)
C(11) 0.078(2) 0.053(1) 0.058(1) 0.015(1) 0.010(1) 0.014(1)
C(13) 0.129(3) 0.124(3) 0.093(2) 0.023(3) 0.042(2) -0.032(2)
C(14) 0.119(2) 0.132(3) 0.115(2) 0.067(2) -0.064(2) -0.068(2)
C(15) 0.059(1) 0.045(1) 0.052(1) 0.003(1) 0.003(1) 0.001(1)
C(16) 0.090(2) 0.076(2) 0.068(2) -0.022(2) 0.021(2) -0.016(2)
C(17) 0.116(3) 0.107(2) 0.069(2) -0.021(2) 0.028(2) -0.029(2)
C(18) 0.086(2) 0.098(2) 0.070(2) 0.009(2) 0.025(2) 0.008(2)
C(19) 0.066(2) 0.073(2) 0.086(2) 0.003(2) 0.011(2) 0.016(2)
C(20) 0.056(1) 0.057(1) 0.070(2) 0.002(1) -0.003(1) 0.002(1)
C(21) 0.089(2) 0.065(2) 0.064(2) 0.002(2) 0.008(2) -0.013(1)
C(23) 0.055(1) 0.060(2) 0.091(2) 0.008(1) 0.000(2) 0.015(2)
C(25) 0.077(2) 0.087(2) 0.154(3) 0.031(2) 0.013(2) 0.010(3)

loop_
_atom_type_symbol
_atom_type_oxidation_number
_atom_type_number_in_cell
_atom_type_scat_dispersion_real
_atom_type_scat_dispersion_imag
_atom_type_scat_source
O 0 16 0.047 0.032
;International Tables for Crystallography
(1992, Vol. C, Tables 4.2.6.8 and 6.1.1.1)
;
N 0 4 0.029 0.018
;International Tables for Crystallography
(1992, Vol. C, Tables 4.2.6.8 and 6.1.1.1)
;
C 0 84 0.017 0.009
;International Tables for Crystallography
(1992, Vol. C, Tables 4.2.6.8 and 6.1.1.1)
;
H 0 92 0.000 0.000
;International Tables for Crystallography
(1992, Vol. C, Table 6.1.1.2)
;

loop_
_geom_angle_atom_site_label_1
_geom_angle_atom_site_label_2
_geom_angle_atom_site_label_3
_geom_angle
_geom_angle_publ_flag
C(9) O(12) C(13) 117.9(2) yes
C(3) O(22) C(23) 115.2(2) yes
C(2) N(1) C(4) 96.7(2) yes
C(2) N(1) C(5) 128.1(2) yes
C(4) N(1) C(5) 134.9(2) yes
N(1) C(2) C(3) 84.9(2) yes
N(1) C(2) C(15) 111.1(2) yes
N(1) C(2) C(21) 112.2(2) yes
C(3) C(2) C(15) 116.8(2) yes
C(3) C(2) C(21) 113.0(2) yes
C(15) C(2) C(21) 115.0(2) yes
O(22) C(3) C(2) 118.6(2) yes
O(22) C(3) C(4) 111.5(2) yes
O(22) C(3) H(27) 112.3 no
C(2) C(3) C(4) 87.4(2) yes
C(2) C(3) H(27) 112.3 no
C(4) C(3) H(27) 112.3 no
O(26) C(4) N(1) 134.1(3) yes
O(26) C(4) C(3) 134.9(3) yes
N(1) C(4) C(3) 91.0(2) yes
N(1) C(5) C(6) 113.6(2) yes
N(1) C(5) C(14) 110.2(2) yes
N(1) C(5) H(28) 107.0 no
C(6) C(5) C(14) 111.7(2) yes
C(6) C(5) H(28) 107.0 no
C(14) C(5) H(28) 107.0 no
C(5) C(6) C(7) 120.7(2) yes
C(5) C(6) C(11) 121.3(2) yes
C(7) C(6) C(11) 117.8(2) yes
C(6) C(7) C(8) 121.3(2) yes
C(6) C(7) H(29) 119.4 no
C(8) C(7) H(29) 119.4 no
C(7) C(8) C(9) 119.4(2) yes
C(7) C(8) H(30) 120.3 no
C(9) C(8) H(30) 120.3 no
O(12) C(9) C(8) 114.8(2) yes
O(12) C(9) C(10) 124.6(2) yes
C(8) C(9) C(10) 120.6(2) yes
C(9) C(10) C(11) 119.1(2) yes
C(9) C(10) H(31) 120.5 no
C(11) C(10) H(31) 120.5 no
C(6) C(11) C(10) 121.8(2) yes
C(6) C(11) H(32) 119.1 no
C(10) C(11) H(32) 119.1 no
O(12) C(13) H(33) 109.5 no
O(12) C(13) H(34) 109.5 no
O(12) C(13) H(35) 109.5 no
H(33) C(13) H(34) 109.5 no
H(33) C(13) H(35) 109.5 no
H(34) C(13) H(35) 109.5 no
C(5) C(14) H(36) 109.5 no
C(5) C(14) H(37) 109.5 no
C(5) C(14) H(38) 109.5 no
H(36) C(14) H(37) 109.5 no
H(36) C(14) H(38) 109.5 no
H(37) C(14) H(38) 109.5 no
C(2) C(15) C(16) 120.6(2) yes
C(2) C(15) C(20) 121.9(2) yes
C(16) C(15) C(20) 117.5(2) yes
C(15) C(16) C(17) 121.0(3) yes
C(15) C(16) H(39) 119.5 no
C(17) C(16) H(39) 119.5 no
C(16) C(17) C(18) 120.6(3) yes
C(16) C(17) H(40) 119.7 no
C(18) C(17) H(40) 119.7 no
C(17) C(18) C(19) 119.3(3) yes
C(17) C(18) H(41) 120.3 no
C(19) C(18) H(41) 120.3 no
C(18) C(19) C(20) 121.0(3) yes
C(18) C(19) H(42) 119.5 no
C(20) C(19) H(42) 119.5 no
C(15) C(20) C(19) 120.5(3) yes
C(15) C(20) H(43) 119.7 no
C(19) C(20) H(43) 119.7 no
C(2) C(21) H(44) 109.5 no
C(2) C(21) H(45) 109.5 no
C(2) C(21) H(46) 109.5 no
H(44) C(21) H(45) 109.5 no
H(44) C(21) H(46) 109.5 no
H(45) C(21) H(46) 109.5 no
O(22) C(23) O(24) 122.2(3) yes
O(22) C(23) C(25) 110.3(3) yes
O(24) C(23) C(25) 127.5(3) yes
C(23) C(25) H(47) 109.5 no
C(23) C(25) H(48) 109.5 no
C(23) C(25) H(49) 109.5 no
H(47) C(25) H(48) 109.5 no
H(47) C(25) H(49) 109.5 no
H(48) C(25) H(49) 109.5 no

loop_
_geom_bond_atom_site_label_1
_geom_bond_atom_site_label_2
_geom_bond_distance
_geom_bond_publ_flag
O(12) C(9) 1.379(3) yes
O(12) C(13) 1.410(4) yes
O(22) C(3) 1.418(3) yes
O(22) C(23) 1.366(3) yes
O(24) C(23) 1.182(3) yes
O(26) C(4) 1.204(3) yes
N(1) C(2) 1.495(3) yes
N(1) C(4) 1.353(3) yes
N(1) C(5) 1.462(3) yes
C(2) C(3) 1.554(3) yes
C(2) C(15) 1.510(3) yes
C(2) C(21) 1.520(3) yes
C(3) C(4) 1.528(4) yes
C(3) H(27) 0.95 no
C(5) C(6) 1.507(3) yes
C(5) C(14) 1.520(4) yes
C(5) H(28) 0.95 no
C(6) C(7) 1.373(3) yes
C(6) C(11) 1.376(3) yes
C(7) C(8) 1.376(3) yes
C(7) H(29) 0.95 no
C(8) C(9) 1.378(4) yes
C(8) H(30) 0.95 no
C(9) C(10) 1.358(4) yes
C(10) C(11) 1.379(3) yes
C(10) H(31) 0.95 no
C(11) H(32) 0.95 no
C(13) H(33) 0.95 no
C(13) H(34) 0.95 no
C(13) H(35) 0.95 no
C(14) H(36) 0.95 no
C(14) H(37) 0.95 no
C(14) H(38) 0.95 no
C(15) C(16) 1.379(3) yes
C(15) C(20) 1.389(3) yes
C(16) C(17) 1.386(4) yes
C(16) H(39) 0.95 no
C(17) C(18) 1.366(4) yes
C(17) H(40) 0.95 no
C(18) C(19) 1.347(4) yes
C(18) H(41) 0.95 no
C(19) C(20) 1.392(4) yes
C(19) H(42) 0.95 no
C(20) H(43) 0.95 no
C(21) H(44) 0.95 no
C(21) H(45) 0.95 no
C(21) H(46) 0.95 no
C(23) C(25) 1.484(4) yes
C(25) H(47) 0.95 no
C(25) H(48) 0.95 no
C(25) H(49) 0.95 no

loop_
_geom_contact_atom_site_label_1
_geom_contact_atom_site_label_2
_geom_contact_distance
_geom_contact_site_symmetry_2
_geom_contact_publ_flag
O(12) C(25) 3.458(4) 1_465 no
O(24) C(11) 3.444(3) 1_655 no
O(24) C(4) 3.477(4) 3_545 no
O(24) C(3) 3.523(3) 3_545 no
O(26) C(18) 3.577(4) 4_644 no
C(8) C(13) 3.536(4) 3 no

loop_
_cod_related_entry_id
_cod_related_entry_database
_cod_related_entry_code
1 ChemSpider 21176918
